data_7229523
loop_
_publ_author_name
'Zhou, Yibin'
'Qian, Lebin'
'Liu, Miaochang'
'Wu, Ge'
'Gao, Wenxia'
'Ding, Jinchang'
'Huang, Xiaobo'
'Wu, Huayue'

_publ_section_title
;
 The influence of different N-substituted groups on the mechanochromic
 properties of 1,4-dihydropyridine derivatives with simple structures
;
_journal_issue 81
_journal_name_full 'RSC Advances'
_journal_page_first 51444
_journal_paper_doi 10.1039/C7RA09515E
_journal_volume 7
_journal_year 2017
_chemical_formula_sum 'C23 H27 N O2'
_chemical_formula_weight 349.45
_chemical_name_systematic
; 
 ? 
;
_space_group_crystal_system monoclinic
_space_group_IT_number 14
_space_group_name_Hall '-P 2ybc'
_space_group_name_H-M_alt 'P 1 21/c 1'
_symmetry_space_group_name_Hall '-P 2ybc'
_symmetry_space_group_name_H-M 'P 1 21/c 1'
_atom_sites_solution_hydrogens geom
_audit_creation_method SHELXL-2013
_audit_update_record
;
2017-08-15 deposited with the CCDC.
2017-10-31 downloaded from the CCDC.
;
_cell_angle_alpha 90
_cell_angle_beta 93.491(4)
_cell_angle_gamma 90
_cell_formula_units_Z 4
_cell_length_a 17.439(3)
_cell_length_b 12.082(2)
_cell_length_c 9.2298(16)
_cell_measurement_reflns_used 2484
_cell_measurement_temperature 293(2)
_cell_measurement_theta_max 52.981
_cell_measurement_theta_min 4.680
_cell_volume 1941.1(6)
_computing_cell_refinement 'Bruker SMART'
_computing_data_collection 'Bruker SMART'
_computing_data_reduction 'Bruker SHELXTL'
_computing_molecular_graphics 'Bruker SHELXTL'
_computing_publication_material 'Bruker SHELXTL'
_computing_structure_refinement 'SHELXL-2013 (Sheldrick, 2013)'
_computing_structure_solution 'Bruker SHELXTL'
_diffrn_ambient_temperature 293(2)
_diffrn_measured_fraction_theta_full 0.972
_diffrn_measured_fraction_theta_max 0.999
_diffrn_measurement_device_type 'CCD area detector'
_diffrn_measurement_method 'phi and omega scans'
_diffrn_radiation_type MoK\a
_diffrn_radiation_wavelength 0.71073
_diffrn_reflns_av_R_equivalents 0.0382
_diffrn_reflns_av_unetI/netI 0.0356
_diffrn_reflns_Laue_measured_fraction_full 0.972
_diffrn_reflns_Laue_measured_fraction_max 0.999
_diffrn_reflns_limit_h_max 20
_diffrn_reflns_limit_h_min -20
_diffrn_reflns_limit_k_max 14
_diffrn_reflns_limit_k_min -14
_diffrn_reflns_limit_l_max 10
_diffrn_reflns_limit_l_min -10
_diffrn_reflns_number 10438
_diffrn_reflns_point_group_measured_fraction_full 0.972
_diffrn_reflns_point_group_measured_fraction_max 0.999
_diffrn_reflns_theta_full 25.242
_diffrn_reflns_theta_max 24.997
_diffrn_reflns_theta_min 2.052
_exptl_absorpt_coefficient_mu 0.075
_exptl_absorpt_correction_T_max 0.7456
_exptl_absorpt_correction_T_min 0.6414
_exptl_absorpt_correction_type multi-scan
_exptl_absorpt_process_details sadabs
_exptl_crystal_colour colorless
_exptl_crystal_density_diffrn 1.196
_exptl_crystal_description prismatic
_exptl_crystal_F_000 752
_exptl_crystal_size_max 0.200
_exptl_crystal_size_mid 0.170
_exptl_crystal_size_min 0.120
_refine_diff_density_max 0.194
_refine_diff_density_min -0.111
_refine_diff_density_rms 0.036
_refine_ls_extinction_method none
_refine_ls_goodness_of_fit_ref 1.013
_refine_ls_hydrogen_treatment constr
_refine_ls_matrix_type full
_refine_ls_number_parameters 239
_refine_ls_number_reflns 3412
_refine_ls_number_restraints 0
_refine_ls_restrained_S_all 1.013
_refine_ls_R_factor_all 0.0682
_refine_ls_R_factor_gt 0.0487
_refine_ls_shift/su_max 0.000
_refine_ls_shift/su_mean 0.000
_refine_ls_structure_factor_coef Fsqd
_refine_ls_weighting_details 'w=1/[\s^2^(Fo^2^)+(0.0745P)^2^+0.2842P] where P=(Fo^2^+2Fc^2^)/3'
_refine_ls_weighting_scheme calc
_refine_ls_wR_factor_gt 0.1263
_refine_ls_wR_factor_ref 0.1411
_reflns_Friedel_coverage 0.000
_reflns_number_gt 2511
_reflns_number_total 3412
_reflns_threshold_expression 'I > 2\s(I)'
_cod_data_source_file c7ra09515e2.cif
_cod_data_source_block cd17306
_cod_original_cell_volume 1941.2(6)
_cod_database_code 7229523
_shelx_space_group_comment
; 
The symmetry employed for this shelxl refinement is uniquely defined 
by the following loop, which should always be used as a source of 
symmetry information in preference to the above space-group names. 
They are only intended as comments. 
;
_shelx_estimated_absorpt_t_min 0.985
_shelx_estimated_absorpt_t_max 0.991
_shelxl_version_number 2013-4

loop_
_space_group_symop_operation_xyz
'x, y, z'
'-x, y+1/2, -z+1/2'
'-x, -y, -z'
'x, -y-1/2, z-1/2'

loop_
_atom_site_label
_atom_site_type_symbol
_atom_site_fract_x
_atom_site_fract_y
_atom_site_fract_z
_atom_site_U_iso_or_equiv
_atom_site_adp_type
_atom_site_occupancy
_atom_site_site_symmetry_order
_atom_site_calc_flag
_atom_site_refinement_flags_posn
_atom_site_refinement_flags_adp
N1 N 0.41646(7) 0.57454(11) 0.12232(15) 0.0403(4) Uani 1 1 d . .
O1 O 0.69113(8) 0.70285(12) 0.05045(16) 0.0695(4) Uani 1 1 d . .
O2 O 0.66041(7) 0.43373(11) 0.40412(16) 0.0638(4) Uani 1 1 d . .
C1 C 0.70683(10) 0.66100(15) 0.1703(2) 0.0461(4) Uani 1 1 d . .
C2 C 0.78296(11) 0.69117(18) 0.2472(2) 0.0637(6) Uani 1 1 d . .
H2A H 0.7742 0.7484 0.3180 0.076 Uiso 1 1 calc R U
H2B H 0.8160 0.7221 0.1767 0.076 Uiso 1 1 calc R U
C3 C 0.82462(10) 0.59599(17) 0.3237(2) 0.0541(5) Uani 1 1 d . .
C4 C 0.76841(10) 0.54821(16) 0.4252(2) 0.0498(5) Uani 1 1 d . .
H4A H 0.7913 0.4829 0.4710 0.060 Uiso 1 1 calc R U
H4B H 0.7608 0.6019 0.5011 0.060 Uiso 1 1 calc R U
C5 C 0.69097(9) 0.51681(14) 0.35602(18) 0.0413(4) Uani 1 1 d . .
C6 C 0.65669(9) 0.58549(13) 0.24149(17) 0.0367(4) Uani 1 1 d . .
C7 C 0.57625(9) 0.57892(12) 0.19819(17) 0.0352(4) Uani 1 1 d . .
C8 C 0.52421(9) 0.50866(13) 0.26532(18) 0.0389(4) Uani 1 1 d . .
H8 H 0.5434 0.4621 0.3392 0.047 Uiso 1 1 calc R U
C9 C 0.44762(9) 0.50546(13) 0.22772(18) 0.0407(4) Uani 1 1 d . .
C10 C 0.46331(9) 0.64579(13) 0.05416(18) 0.0404(4) Uani 1 1 d . .
C11 C 0.54027(9) 0.64630(13) 0.08933(17) 0.0396(4) Uani 1 1 d . .
H11 H 0.5709 0.6938 0.0386 0.048 Uiso 1 1 calc R U
C12 C 0.33286(9) 0.57373(15) 0.0859(2) 0.0486(5) Uani 1 1 d . .
H12A H 0.3136 0.4989 0.0948 0.058 Uiso 1 1 calc R U
H12B H 0.3231 0.5968 -0.0142 0.058 Uiso 1 1 calc R U
C13 C 0.28991(10) 0.64988(16) 0.1838(2) 0.0535(5) Uani 1 1 d . .
H13A H 0.2989 0.6264 0.2839 0.064 Uiso 1 1 calc R U
H13B H 0.3092 0.7248 0.1757 0.064 Uiso 1 1 calc R U
C14 C 0.20509(10) 0.64831(16) 0.1431(2) 0.0510(5) Uani 1 1 d . .
C15 C 0.15781(12) 0.5682(2) 0.1938(2) 0.0707(6) Uani 1 1 d . .
H15 H 0.1782 0.5134 0.2555 0.085 Uiso 1 1 calc R U
C16 C 0.07954(14) 0.5682(3) 0.1537(3) 0.0856(8) Uani 1 1 d . .
H16 H 0.0478 0.5141 0.1894 0.103 Uiso 1 1 calc R U
C17 C 0.04978(13) 0.6474(3) 0.0627(3) 0.0896(8) Uani 1 1 d . .
H17 H -0.0027 0.6482 0.0374 0.108 Uiso 1 1 calc R U
C18 C 0.09568(14) 0.7247(2) 0.0088(4) 0.0957(9) Uani 1 1 d . .
H18 H 0.0751 0.7776 -0.0557 0.115 Uiso 1 1 calc R U
C19 C 0.17277(12) 0.72587(18) 0.0484(3) 0.0753(7) Uani 1 1 d . .
H19 H 0.2038 0.7800 0.0107 0.090 Uiso 1 1 calc R U
C20 C 0.84721(12) 0.5082(2) 0.2166(3) 0.0832(8) Uani 1 1 d . .
H20A H 0.8018 0.4782 0.1673 0.125 Uiso 1 1 calc R U
H20B H 0.8750 0.4502 0.2677 0.125 Uiso 1 1 calc R U
H20C H 0.8791 0.5408 0.1469 0.125 Uiso 1 1 calc R U
C21 C 0.89656(12) 0.6376(2) 0.4090(3) 0.0842(8) Uani 1 1 d . .
H21A H 0.9214 0.5769 0.4599 0.126 Uiso 1 1 calc R U
H21B H 0.8825 0.6926 0.4776 0.126 Uiso 1 1 calc R U
H21C H 0.9311 0.6695 0.3434 0.126 Uiso 1 1 calc R U
C22 C 0.42950(11) 0.72178(15) -0.0604(2) 0.0555(5) Uani 1 1 d . .
H22A H 0.4695 0.7663 -0.0975 0.083 Uiso 1 1 calc R U
H22B H 0.3921 0.7689 -0.0194 0.083 Uiso 1 1 calc R U
H22C H 0.4052 0.6790 -0.1378 0.083 Uiso 1 1 calc R U
C23 C 0.39690(11) 0.42378(16) 0.2966(2) 0.0591(5) Uani 1 1 d . .
H23A H 0.3765 0.3727 0.2245 0.089 Uiso 1 1 calc R U
H23B H 0.3554 0.4621 0.3385 0.089 Uiso 1 1 calc R U
H23C H 0.4261 0.3840 0.3711 0.089 Uiso 1 1 calc R U

loop_
_atom_site_aniso_label
_atom_site_aniso_U_11
_atom_site_aniso_U_22
_atom_site_aniso_U_33
_atom_site_aniso_U_23
_atom_site_aniso_U_13
_atom_site_aniso_U_12
N1 0.0374(8) 0.0395(8) 0.0435(8) -0.0068(7) -0.0011(6) 0.0045(6)
O1 0.0556(8) 0.0856(10) 0.0679(9) 0.0342(9) 0.0088(7) -0.0087(7)
O2 0.0500(8) 0.0577(8) 0.0820(10) 0.0298(7) -0.0107(7) -0.0066(6)
C1 0.0413(10) 0.0473(10) 0.0508(11) 0.0033(9) 0.0107(8) 0.0004(8)
C2 0.0518(12) 0.0711(13) 0.0692(13) 0.0036(11) 0.0114(10) -0.0198(10)
C3 0.0361(9) 0.0752(13) 0.0513(11) -0.0116(10) 0.0042(8) -0.0025(9)
C4 0.0448(10) 0.0587(11) 0.0452(10) -0.0039(9) -0.0029(8) 0.0023(8)
C5 0.0379(9) 0.0424(9) 0.0442(10) -0.0007(8) 0.0058(7) 0.0017(7)
C6 0.0373(9) 0.0354(8) 0.0377(9) -0.0024(7) 0.0055(7) 0.0009(7)
C7 0.0403(9) 0.0306(8) 0.0351(9) -0.0040(7) 0.0055(7) 0.0033(7)
C8 0.0394(9) 0.0380(9) 0.0392(9) 0.0028(7) 0.0029(7) 0.0044(7)
C9 0.0413(9) 0.0377(9) 0.0435(9) -0.0032(8) 0.0055(7) 0.0020(7)
C10 0.0464(10) 0.0359(9) 0.0390(9) -0.0050(7) 0.0016(7) 0.0085(7)
C11 0.0446(9) 0.0344(8) 0.0404(9) 0.0013(7) 0.0060(7) 0.0035(7)
C12 0.0393(10) 0.0528(11) 0.0523(11) -0.0117(9) -0.0080(8) 0.0018(8)
C13 0.0400(10) 0.0605(11) 0.0590(12) -0.0193(10) -0.0044(8) 0.0031(8)
C14 0.0393(10) 0.0612(12) 0.0523(11) -0.0177(10) -0.0003(8) 0.0040(9)
C15 0.0585(13) 0.0984(17) 0.0549(12) 0.0039(12) 0.0008(10) -0.0068(12)
C16 0.0555(14) 0.126(2) 0.0768(16) -0.0063(16) 0.0145(12) -0.0239(14)
C17 0.0417(12) 0.124(2) 0.101(2) -0.0229(19) -0.0093(13) 0.0111(15)
C18 0.0586(15) 0.0880(18) 0.137(3) 0.0047(18) -0.0217(15) 0.0217(14)
C19 0.0532(13) 0.0596(13) 0.1116(19) 0.0030(13) -0.0064(12) 0.0073(10)
C20 0.0536(13) 0.120(2) 0.0766(16) -0.0346(15) 0.0086(11) 0.0143(13)
C21 0.0495(12) 0.125(2) 0.0777(16) -0.0197(15) 0.0002(11) -0.0192(13)
C22 0.0587(12) 0.0535(11) 0.0537(11) 0.0069(10) -0.0022(9) 0.0161(9)
C23 0.0447(10) 0.0589(12) 0.0741(14) 0.0119(11) 0.0058(9) -0.0043(9)

loop_
_atom_type_symbol
_atom_type_description
_atom_type_scat_dispersion_real
_atom_type_scat_dispersion_imag
_atom_type_scat_source
C C 0.0033 0.0016 'International Tables Vol C Tables 4.2.6.8 and 6.1.1.4'
H H 0.0000 0.0000 'International Tables Vol C Tables 4.2.6.8 and 6.1.1.4'
N N 0.0061 0.0033 'International Tables Vol C Tables 4.2.6.8 and 6.1.1.4'
O O 0.0106 0.0060 'International Tables Vol C Tables 4.2.6.8 and 6.1.1.4'

loop_
_geom_angle_atom_site_label_1
_geom_angle_atom_site_label_2
_geom_angle_atom_site_label_3
_geom_angle
C10 N1 C9 119.26(13)
C10 N1 C12 120.61(14)
C9 N1 C12 120.12(14)
O1 C1 C6 123.96(16)
O1 C1 C2 117.61(16)
C6 C1 C2 118.43(16)
C1 C2 C3 114.78(16)
C1 C2 H2A 108.6
C3 C2 H2A 108.6
C1 C2 H2B 108.6
C3 C2 H2B 108.6
H2A C2 H2B 107.5
C2 C3 C4 105.58(15)
C2 C3 C20 111.32(17)
C4 C3 C20 109.92(17)
C2 C3 C21 110.32(19)
C4 C3 C21 110.48(16)
C20 C3 C21 109.19(16)
C5 C4 C3 115.61(15)
C5 C4 H4A 108.4
C3 C4 H4A 108.4
C5 C4 H4B 108.4
C3 C4 H4B 108.4
H4A C4 H4B 107.4
O2 C5 C6 124.26(15)
O2 C5 C4 116.67(15)
C6 C5 C4 119.06(15)
C7 C6 C5 121.68(14)
C7 C6 C1 120.97(14)
C5 C6 C1 117.35(14)
C11 C7 C8 112.92(14)
C11 C7 C6 123.40(14)
C8 C7 C6 123.60(14)
C9 C8 C7 123.52(15)
C9 C8 H8 118.2
C7 C8 H8 118.2
C8 C9 N1 120.34(15)
C8 C9 C23 120.55(16)
N1 C9 C23 119.07(15)
C11 C10 N1 120.10(15)
C11 C10 C22 120.45(16)
N1 C10 C22 119.45(15)
C10 C11 C7 123.82(15)
C10 C11 H11 118.1
C7 C11 H11 118.1
N1 C12 C13 112.11(13)
N1 C12 H12A 109.2
C13 C12 H12A 109.2
N1 C12 H12B 109.2
C13 C12 H12B 109.2
H12A C12 H12B 107.9
C14 C13 C12 110.90(14)
C14 C13 H13A 109.5
C12 C13 H13A 109.5
C14 C13 H13B 109.5
C12 C13 H13B 109.5
H13A C13 H13B 108.0
C15 C14 C19 117.70(18)
C15 C14 C13 121.72(19)
C19 C14 C13 120.53(19)
C14 C15 C16 120.6(2)
C14 C15 H15 119.7
C16 C15 H15 119.7
C17 C16 C15 119.8(2)
C17 C16 H16 120.1
C15 C16 H16 120.1
C18 C17 C16 120.4(2)
C18 C17 H17 119.8
C16 C17 H17 119.8
C17 C18 C19 120.3(3)
C17 C18 H18 119.9
C19 C18 H18 119.9
C18 C19 C14 121.2(2)
C18 C19 H19 119.4
C14 C19 H19 119.4
C3 C20 H20A 109.5
C3 C20 H20B 109.5
H20A C20 H20B 109.5
C3 C20 H20C 109.5
H20A C20 H20C 109.5
H20B C20 H20C 109.5
C3 C21 H21A 109.5
C3 C21 H21B 109.5
H21A C21 H21B 109.5
C3 C21 H21C 109.5
H21A C21 H21C 109.5
H21B C21 H21C 109.5
C10 C22 H22A 109.5
C10 C22 H22B 109.5
H22A C22 H22B 109.5
C10 C22 H22C 109.5
H22A C22 H22C 109.5
H22B C22 H22C 109.5
C9 C23 H23A 109.5
C9 C23 H23B 109.5
H23A C23 H23B 109.5
C9 C23 H23C 109.5
H23A C23 H23C 109.5
H23B C23 H23C 109.5

loop_
_geom_bond_atom_site_label_1
_geom_bond_atom_site_label_2
_geom_bond_distance
N1 C10 1.366(2)
N1 C9 1.369(2)
N1 C12 1.476(2)
O1 C1 1.232(2)
O2 C5 1.232(2)
C1 C6 1.449(2)
C1 C2 1.511(3)
C2 C3 1.512(3)
C2 H2A 0.9700
C2 H2B 0.9700
C3 C4 1.511(2)
C3 C20 1.518(3)
C3 C21 1.526(3)
C4 C5 1.507(2)
C4 H4A 0.9700
C4 H4B 0.9700
C5 C6 1.445(2)
C6 C7 1.437(2)
C7 C11 1.410(2)
C7 C8 1.413(2)
C8 C9 1.360(2)
C8 H8 0.9300
C9 C23 1.493(2)
C10 C11 1.361(2)
C10 C22 1.494(2)
C11 H11 0.9300
C12 C13 1.519(2)
C12 H12A 0.9700
C12 H12B 0.9700
C13 C14 1.504(2)
C13 H13A 0.9700
C13 H13B 0.9700
C14 C15 1.372(3)
C14 C19 1.378(3)
C15 C16 1.392(3)
C15 H15 0.9300
C16 C17 1.355(4)
C16 H16 0.9300
C17 C18 1.345(4)
C17 H17 0.9300
C18 C19 1.372(3)
C18 H18 0.9300
C19 H19 0.9300
C20 H20A 0.9600
C20 H20B 0.9600
C20 H20C 0.9600
C21 H21A 0.9600
C21 H21B 0.9600
C21 H21C 0.9600
C22 H22A 0.9600
C22 H22B 0.9600
C22 H22C 0.9600
C23 H23A 0.9600
C23 H23B 0.9600
C23 H23C 0.9600

loop_
_geom_hbond_atom_site_label_D
_geom_hbond_atom_site_label_H
_geom_hbond_atom_site_label_A
_geom_hbond_distance_DH
_geom_hbond_distance_HA
_geom_hbond_distance_DA
_geom_hbond_angle_DHA
_geom_hbond_site_symmetry_A
C22 H22B O2 0.96 2.46 3.372(2) 158.4 2_655
C11 H11 O1 0.93 2.10 2.763(2) 127.5 .
C8 H8 O2 0.93 2.12 2.780(2) 127.0 .
C8 H8 O2 0.93 2.12 2.780(2) 127.0 .
C11 H11 O1 0.93 2.10 2.763(2) 127.5 .
C22 H22B O2 0.96 2.46 3.372(2) 158.4 2_655

loop_
_geom_torsion_atom_site_label_1
_geom_torsion_atom_site_label_2
_geom_torsion_atom_site_label_3
_geom_torsion_atom_site_label_4
_geom_torsion
O1 C1 C2 C3 -139.46(18)
C6 C1 C2 C3 40.8(2)
C1 C2 C3 C4 -55.3(2)
C1 C2 C3 C20 64.0(2)
C1 C2 C3 C21 -174.66(16)
C2 C3 C4 C5 53.6(2)
C20 C3 C4 C5 -66.5(2)
C21 C3 C4 C5 172.90(17)
C3 C4 C5 O2 144.01(17)
C3 C4 C5 C6 -37.2(2)
O2 C5 C6 C7 15.7(3)
C4 C5 C6 C7 -162.94(15)
O2 C5 C6 C1 -163.63(16)
C4 C5 C6 C1 17.7(2)
O1 C1 C6 C7 -18.6(3)
C2 C1 C6 C7 161.13(16)
O1 C1 C6 C5 160.82(17)
C2 C1 C6 C5 -19.5(2)
C5 C6 C7 C11 178.46(14)
C1 C6 C7 C11 -2.2(2)
C5 C6 C7 C8 2.0(2)
C1 C6 C7 C8 -178.66(15)
C11 C7 C8 C9 0.7(2)
C6 C7 C8 C9 177.52(15)
C7 C8 C9 N1 -1.7(2)
C7 C8 C9 C23 175.90(16)
C10 N1 C9 C8 0.8(2)
C12 N1 C9 C8 -177.65(14)
C10 N1 C9 C23 -176.92(15)
C12 N1 C9 C23 4.7(2)
C9 N1 C10 C11 1.2(2)
C12 N1 C10 C11 179.58(14)
C9 N1 C10 C22 -179.66(14)
C12 N1 C10 C22 -1.3(2)
N1 C10 C11 C7 -2.3(2)
C22 C10 C11 C7 178.57(15)
C8 C7 C11 C10 1.3(2)
C6 C7 C11 C10 -175.52(15)
C10 N1 C12 C13 -92.24(19)
C9 N1 C12 C13 86.16(19)
N1 C12 C13 C14 179.37(15)
C12 C13 C14 C15 84.0(2)
C12 C13 C14 C19 -93.6(2)
C19 C14 C15 C16 -2.0(3)
C13 C14 C15 C16 -179.62(19)
C14 C15 C16 C17 0.7(4)
C15 C16 C17 C18 1.2(4)
C16 C17 C18 C19 -1.7(4)
C17 C18 C19 C14 0.3(4)
C15 C14 C19 C18 1.5(3)
C13 C14 C19 C18 179.2(2)
